data_7047907
loop_
_publ_author_name
'Figueira, Cl\'audia A.'
'Lopes, Patr\'icia S.'
'Gomes, Clara S. B.'
'Gomes, Joselaine C. S.'
'Lemos, Francisco'
'Gomes, Pedro T.'

_publ_section_title
;
 New phenyl--nickel complexes of bulky 2-iminopyrrolyl chelates:
 synthesis, characterisation and application as aluminium-free catalysts
 for the production of hyperbranched polyethylene
;
_journal_name_full 'Dalton Transactions'
_journal_paper_doi 10.1039/C8DT02824A
_journal_year 2018
_chemical_formula_moiety 'C45 H41 N2 Ni P'
_chemical_formula_sum 'C45 H41 N2 Ni P'
_chemical_formula_weight 699.48
_space_group_crystal_system monoclinic
_space_group_IT_number 14
_space_group_name_Hall '-P 2ybc'
_space_group_name_H-M_alt 'P 1 21/c 1'
_symmetry_space_group_name_Hall '-P 2ybc'
_symmetry_space_group_name_H-M 'P 1 21/c 1'
_atom_sites_solution_hydrogens geom
_audit_creation_method SHELXL-2018/1
_audit_update_record
;
2018-09-05 deposited with the CCDC.
2018-09-06 downloaded from the CCDC.
;
_cell_angle_alpha 90
_cell_angle_beta 108.6030(10)
_cell_angle_gamma 90
_cell_formula_units_Z 4
_cell_length_a 11.9364(3)
_cell_length_b 32.1736(9)
_cell_length_c 10.3382(3)
_cell_measurement_reflns_used 9932
_cell_measurement_temperature 150(2)
_cell_measurement_theta_max 27.74
_cell_measurement_theta_min 2.43
_cell_volume 3762.81(18)
_computing_cell_refinement 'Bruker SAINT'
_computing_data_collection 'Bruker APEX2'
_computing_data_reduction 'Bruker SAINT'
_computing_molecular_graphics ORTEP
_computing_publication_material enCIFer
_computing_structure_refinement 'SHELXL-2018/1 (Sheldrick, 2018)'
_computing_structure_solution SIR2004
_diffrn_ambient_temperature 150(2)
_diffrn_measured_fraction_theta_full 0.998
_diffrn_measured_fraction_theta_max 0.993
_diffrn_measurement_device_type 'Bruker APEX-II CCD'
_diffrn_measurement_method '\f and \w scans'
_diffrn_radiation_probe x-ray
_diffrn_radiation_type MoK\a
_diffrn_radiation_wavelength 0.71073
_diffrn_reflns_av_R_equivalents 0.0537
_diffrn_reflns_av_unetI/netI 0.0342
_diffrn_reflns_Laue_measured_fraction_full 0.998
_diffrn_reflns_Laue_measured_fraction_max 0.993
_diffrn_reflns_limit_h_max 15
_diffrn_reflns_limit_h_min -15
_diffrn_reflns_limit_k_max 42
_diffrn_reflns_limit_k_min -42
_diffrn_reflns_limit_l_max 13
_diffrn_reflns_limit_l_min -12
_diffrn_reflns_number 83151
_diffrn_reflns_point_group_measured_fraction_full 0.998
_diffrn_reflns_point_group_measured_fraction_max 0.993
_diffrn_reflns_theta_full 25.242
_diffrn_reflns_theta_max 28.037
_diffrn_reflns_theta_min 2.201
_diffrn_source 'sealed tube'
_exptl_absorpt_coefficient_mu 0.591
_exptl_absorpt_correction_T_max 0.881
_exptl_absorpt_correction_T_min 0.852
_exptl_absorpt_correction_type multi-scan
_exptl_absorpt_process_details 'SADABS (Sheldrick, 1996)'
_exptl_crystal_colour Red
_exptl_crystal_density_diffrn 1.235
_exptl_crystal_description Block
_exptl_crystal_F_000 1472
_exptl_crystal_size_max 0.280
_exptl_crystal_size_mid 0.220
_exptl_crystal_size_min 0.220
_refine_diff_density_max 0.357
_refine_diff_density_min -0.433
_refine_diff_density_rms 0.066
_refine_ls_extinction_method none
_refine_ls_goodness_of_fit_ref 1.043
_refine_ls_hydrogen_treatment constr
_refine_ls_matrix_type full
_refine_ls_number_parameters 446
_refine_ls_number_reflns 9051
_refine_ls_number_restraints 0
_refine_ls_restrained_S_all 1.043
_refine_ls_R_factor_all 0.0528
_refine_ls_R_factor_gt 0.0382
_refine_ls_shift/su_max 0.044
_refine_ls_shift/su_mean 0.000
_refine_ls_structure_factor_coef Fsqd
_refine_ls_weighting_details 'w=1/[\s^2^(Fo^2^)+(0.0427P)^2^+2.5276P] where P=(Fo^2^+2Fc^2^)/3'
_refine_ls_weighting_scheme calc
_refine_ls_wR_factor_gt 0.0923
_refine_ls_wR_factor_ref 0.0964
_reflns_Friedel_coverage 0.000
_reflns_number_gt 7370
_reflns_number_total 9051
_reflns_threshold_expression 'I > 2\s(I)'
_cod_data_source_file c8dt02824a2.cif
_cod_data_source_block 4
_cod_database_code 7047907
_shelx_shelxl_version_number 2018/1
_shelx_space_group_comment
;
The symmetry employed for this shelxl refinement is uniquely defined
by the following loop, which should always be used as a source of
symmetry information in preference to the above space-group names.
They are only intended as comments.
;
_shelx_estimated_absorpt_t_min 0.852
_shelx_estimated_absorpt_t_max 0.881

loop_
_space_group_symop_operation_xyz
'x, y, z'
'-x, y+1/2, -z+1/2'
'-x, -y, -z'
'x, -y-1/2, z-1/2'

loop_
_atom_site_label
_atom_site_type_symbol
_atom_site_fract_x
_atom_site_fract_y
_atom_site_fract_z
_atom_site_U_iso_or_equiv
_atom_site_adp_type
_atom_site_occupancy
_atom_site_site_symmetry_order
_atom_site_calc_flag
_atom_site_refinement_flags_posn
_atom_site_refinement_flags_adp
Ni1 Ni 0.40646(2) 0.12697(2) 0.53356(2) 0.01365(7) Uani 1 1 d . .
P1 P 0.41281(4) 0.12076(2) 0.74441(5) 0.01469(10) Uani 1 1 d . .
N1 N 0.56993(12) 0.13636(4) 0.54177(15) 0.0156(3) Uani 1 1 d . .
N2 N 0.39394(13) 0.10261(5) 0.35292(15) 0.0171(3) Uani 1 1 d . .
C2 C 0.59663(15) 0.11263(6) 0.44408(18) 0.0175(3) Uani 1 1 d . .
C3 C 0.71737(16) 0.11507(6) 0.4605(2) 0.0212(4) Uani 1 1 d . .
H3 H 0.758209 0.101384 0.407446 0.025 Uiso 1 1 calc R U
C4 C 0.76541(16) 0.14167(6) 0.57034(19) 0.0210(4) Uani 1 1 d . .
H4 H 0.846085 0.149539 0.607213 0.025 Uiso 1 1 calc R U
C5 C 0.67250(15) 0.15473(5) 0.61667(18) 0.0162(3) Uani 1 1 d . .
C6 C 0.49886(15) 0.09551(5) 0.34355(18) 0.0181(4) Uani 1 1 d . .
H6 H 0.508668 0.079305 0.271108 0.022 Uiso 1 1 calc R U
C7 C 0.67931(15) 0.18795(5) 0.71643(18) 0.0173(3) Uani 1 1 d . .
C8 C 0.77999(16) 0.19256(6) 0.83007(19) 0.0217(4) Uani 1 1 d . .
H8 H 0.843036 0.173241 0.844785 0.026 Uiso 1 1 calc R U
C9 C 0.78974(19) 0.22490(6) 0.9222(2) 0.0279(4) Uani 1 1 d . .
C10 C 0.69873(19) 0.25361(6) 0.8972(2) 0.0296(5) Uani 1 1 d . .
H10 H 0.705366 0.276023 0.958990 0.036 Uiso 1 1 calc R U
C11 C 0.59799(18) 0.25040(6) 0.7838(2) 0.0250(4) Uani 1 1 d . .
C12 C 0.58832(16) 0.21707(6) 0.69460(19) 0.0207(4) Uani 1 1 d . .
H12 H 0.518974 0.214129 0.618042 0.025 Uiso 1 1 calc R U
C13 C 0.8956(2) 0.22814(8) 1.0496(2) 0.0415(6) Uani 1 1 d . .
H13A H 0.917418 0.257422 1.068155 0.062 Uiso 1 1 calc R U
H13B H 0.962100 0.212848 1.036359 0.062 Uiso 1 1 calc R U
H13C H 0.875938 0.216251 1.126937 0.062 Uiso 1 1 calc R U
C14 C 0.5015(2) 0.28265(6) 0.7581(3) 0.0354(5) Uani 1 1 d . .
H14A H 0.465823 0.281499 0.831227 0.053 Uiso 1 1 calc R U
H14B H 0.440908 0.277062 0.670299 0.053 Uiso 1 1 calc R U
H14C H 0.535191 0.310327 0.756022 0.053 Uiso 1 1 calc R U
C15 C 0.29304(15) 0.08455(6) 0.25407(18) 0.0179(4) Uani 1 1 d . .
C16 C 0.27609(16) 0.04145(6) 0.24847(19) 0.0213(4) Uani 1 1 d . .
C17 C 0.17052(18) 0.02604(7) 0.1585(2) 0.0296(5) Uani 1 1 d . .
H17 H 0.156742 -0.003090 0.154035 0.036 Uiso 1 1 calc R U
C18 C 0.08636(18) 0.05192(7) 0.0767(2) 0.0332(5) Uani 1 1 d . .
H18 H 0.014754 0.040727 0.017293 0.040 Uiso 1 1 calc R U
C19 C 0.10565(17) 0.09442(7) 0.0805(2) 0.0276(4) Uani 1 1 d . .
H19 H 0.047574 0.112200 0.022494 0.033 Uiso 1 1 calc R U
C20 C 0.20904(16) 0.11129(6) 0.16842(19) 0.0212(4) Uani 1 1 d . .
C21 C 0.36609(18) 0.01119(6) 0.3340(2) 0.0272(4) Uani 1 1 d . .
H21A H 0.413709 0.000191 0.280139 0.041 Uiso 1 1 calc R U
H21B H 0.325326 -0.011747 0.362600 0.041 Uiso 1 1 calc R U
H21C H 0.417680 0.025473 0.414842 0.041 Uiso 1 1 calc R U
C22 C 0.23098(19) 0.15736(6) 0.1689(2) 0.0283(4) Uani 1 1 d . .
H22A H 0.281155 0.163433 0.112452 0.042 Uiso 1 1 calc R U
H22B H 0.270656 0.166679 0.262625 0.042 Uiso 1 1 calc R U
H22C H 0.155416 0.171960 0.131917 0.042 Uiso 1 1 calc R U
C23 C 0.24051(15) 0.13196(6) 0.49512(17) 0.0169(3) Uani 1 1 d . .
C24 C 0.15125(16) 0.10209(6) 0.45547(19) 0.0224(4) Uani 1 1 d . .
H24 H 0.171651 0.073507 0.457373 0.027 Uiso 1 1 calc R U
C25 C 0.03262(17) 0.11368(8) 0.4131(2) 0.0328(5) Uani 1 1 d . .
H25 H -0.027009 0.092959 0.385924 0.039 Uiso 1 1 calc R U
C26 C 0.00111(18) 0.15482(8) 0.4104(2) 0.0374(6) Uani 1 1 d . .
H26 H -0.079944 0.162544 0.381151 0.045 Uiso 1 1 calc R U
C27 C 0.08769(19) 0.18481(7) 0.4503(2) 0.0335(5) Uani 1 1 d . .
H27 H 0.066303 0.213300 0.448513 0.040 Uiso 1 1 calc R U
C28 C 0.20638(17) 0.17349(6) 0.49323(19) 0.0229(4) Uani 1 1 d . .
H28 H 0.265272 0.194425 0.521785 0.028 Uiso 1 1 calc R U
C29 C 0.31213(16) 0.15353(6) 0.79953(18) 0.0181(4) Uani 1 1 d . .
C30 C 0.20080(16) 0.13861(6) 0.79232(19) 0.0224(4) Uani 1 1 d . .
H30 H 0.184057 0.109770 0.778958 0.027 Uiso 1 1 calc R U
C31 C 0.11412(18) 0.16567(7) 0.8045(2) 0.0298(5) Uani 1 1 d . .
H31 H 0.038184 0.155317 0.798958 0.036 Uiso 1 1 calc R U
C32 C 0.1379(2) 0.20741(7) 0.8247(2) 0.0359(5) Uani 1 1 d . .
H32 H 0.078076 0.225937 0.831513 0.043 Uiso 1 1 calc R U
C33 C 0.2485(2) 0.22236(7) 0.8351(2) 0.0357(5) Uani 1 1 d . .
H33 H 0.265207 0.251120 0.851116 0.043 Uiso 1 1 calc R U
C34 C 0.33581(19) 0.19569(6) 0.8223(2) 0.0258(4) Uani 1 1 d . .
H34 H 0.411783 0.206258 0.829013 0.031 Uiso 1 1 calc R U
C35 C 0.37247(15) 0.06762(5) 0.77363(18) 0.0173(3) Uani 1 1 d . .
C36 C 0.36766(18) 0.05500(6) 0.9009(2) 0.0268(4) Uani 1 1 d . .
H36 H 0.378814 0.074789 0.972080 0.032 Uiso 1 1 calc R U
C37 C 0.3467(2) 0.01375(7) 0.9239(2) 0.0329(5) Uani 1 1 d . .
H37 H 0.343323 0.005367 1.010648 0.039 Uiso 1 1 calc R U
C38 C 0.3307(2) -0.01520(6) 0.8210(3) 0.0341(5) Uani 1 1 d . .
H38 H 0.317353 -0.043542 0.837379 0.041 Uiso 1 1 calc R U
C39 C 0.3341(2) -0.00303(6) 0.6949(2) 0.0344(5) Uani 1 1 d . .
H39 H 0.322046 -0.022925 0.623893 0.041 Uiso 1 1 calc R U
C40 C 0.35497(17) 0.03823(6) 0.6711(2) 0.0237(4) Uani 1 1 d . .
H40 H 0.357314 0.046412 0.583721 0.028 Uiso 1 1 calc R U
C41 C 0.55725(15) 0.12284(6) 0.87807(18) 0.0187(4) Uani 1 1 d . .
C42 C 0.58082(17) 0.14542(7) 0.9981(2) 0.0259(4) Uani 1 1 d . .
H42 H 0.520968 0.162268 1.013504 0.031 Uiso 1 1 calc R U
C43 C 0.69249(19) 0.14338(7) 1.0960(2) 0.0325(5) Uani 1 1 d . .
H43 H 0.708753 0.159102 1.177752 0.039 Uiso 1 1 calc R U
C44 C 0.77942(19) 0.11864(7) 1.0749(2) 0.0325(5) Uani 1 1 d . .
H44 H 0.855433 0.117366 1.141773 0.039 Uiso 1 1 calc R U
C45 C 0.75551(17) 0.09571(6) 0.9561(2) 0.0279(4) Uani 1 1 d . .
H45 H 0.815085 0.078413 0.942013 0.033 Uiso 1 1 calc R U
C46 C 0.64567(16) 0.09776(6) 0.8576(2) 0.0223(4) Uani 1 1 d . .
H46 H 0.630217 0.082086 0.775925 0.027 Uiso 1 1 calc R U

loop_
_atom_site_aniso_label
_atom_site_aniso_U_11
_atom_site_aniso_U_22
_atom_site_aniso_U_33
_atom_site_aniso_U_23
_atom_site_aniso_U_13
_atom_site_aniso_U_12
Ni1 0.01156(11) 0.01713(11) 0.01195(11) -0.00170(8) 0.00331(8) -0.00088(8)
P1 0.0139(2) 0.0165(2) 0.0134(2) -0.00090(16) 0.00403(17) -0.00015(16)
N1 0.0142(7) 0.0186(7) 0.0142(7) -0.0018(6) 0.0048(6) -0.0008(5)
N2 0.0155(7) 0.0202(7) 0.0148(7) -0.0036(6) 0.0038(6) -0.0025(6)
C2 0.0178(8) 0.0193(8) 0.0170(9) -0.0017(7) 0.0079(7) 0.0006(7)
C3 0.0174(9) 0.0249(9) 0.0219(10) -0.0034(7) 0.0073(7) 0.0019(7)
C4 0.0137(8) 0.0257(9) 0.0220(10) -0.0025(7) 0.0036(7) -0.0001(7)
C5 0.0144(8) 0.0185(8) 0.0151(8) 0.0013(7) 0.0037(7) -0.0016(6)
C6 0.0200(9) 0.0188(9) 0.0165(9) -0.0036(7) 0.0070(7) -0.0009(7)
C7 0.0169(8) 0.0187(8) 0.0168(9) -0.0007(7) 0.0059(7) -0.0056(7)
C8 0.0197(9) 0.0248(9) 0.0197(9) -0.0007(7) 0.0051(7) -0.0058(7)
C9 0.0319(11) 0.0303(11) 0.0203(10) -0.0059(8) 0.0067(8) -0.0144(8)
C10 0.0407(12) 0.0241(10) 0.0267(11) -0.0087(8) 0.0144(9) -0.0104(9)
C11 0.0332(11) 0.0189(9) 0.0271(10) -0.0031(8) 0.0156(9) -0.0038(8)
C12 0.0218(9) 0.0208(9) 0.0196(9) -0.0003(7) 0.0066(7) -0.0023(7)
C13 0.0387(13) 0.0521(15) 0.0260(12) -0.0113(10) -0.0005(10) -0.0180(11)
C14 0.0468(14) 0.0221(10) 0.0433(14) -0.0022(9) 0.0227(11) 0.0040(9)
C15 0.0151(8) 0.0258(9) 0.0137(8) -0.0054(7) 0.0059(7) -0.0029(7)
C16 0.0204(9) 0.0257(10) 0.0188(9) -0.0066(7) 0.0080(7) -0.0028(7)
C17 0.0287(11) 0.0301(11) 0.0297(11) -0.0109(9) 0.0087(9) -0.0104(8)
C18 0.0228(10) 0.0437(13) 0.0278(11) -0.0095(9) 0.0005(9) -0.0121(9)
C19 0.0209(9) 0.0407(12) 0.0180(10) 0.0003(8) 0.0015(8) -0.0023(8)
C20 0.0197(9) 0.0296(10) 0.0144(9) -0.0017(7) 0.0056(7) -0.0026(7)
C21 0.0298(11) 0.0232(10) 0.0273(11) -0.0051(8) 0.0074(9) 0.0001(8)
C22 0.0298(11) 0.0287(10) 0.0218(10) 0.0050(8) 0.0020(8) -0.0018(8)
C23 0.0142(8) 0.0251(9) 0.0104(8) 0.0018(7) 0.0023(6) 0.0017(7)
C24 0.0183(9) 0.0325(10) 0.0162(9) -0.0009(8) 0.0053(7) -0.0030(7)
C25 0.0161(9) 0.0601(15) 0.0209(10) 0.0028(10) 0.0039(8) -0.0073(9)
C26 0.0166(10) 0.0704(17) 0.0262(11) 0.0161(11) 0.0084(8) 0.0113(10)
C27 0.0325(11) 0.0420(12) 0.0288(11) 0.0173(9) 0.0138(9) 0.0192(10)
C28 0.0225(9) 0.0269(10) 0.0204(9) 0.0056(8) 0.0083(8) 0.0017(7)
C29 0.0192(9) 0.0230(9) 0.0125(8) -0.0009(7) 0.0059(7) 0.0032(7)
C30 0.0219(9) 0.0289(10) 0.0174(9) 0.0010(7) 0.0074(7) 0.0035(7)
C31 0.0229(10) 0.0463(13) 0.0226(10) 0.0024(9) 0.0106(8) 0.0093(9)
C32 0.0403(13) 0.0421(13) 0.0290(12) 0.0020(10) 0.0164(10) 0.0211(10)
C33 0.0520(14) 0.0246(11) 0.0334(12) -0.0033(9) 0.0178(11) 0.0105(10)
C34 0.0328(11) 0.0233(10) 0.0234(10) -0.0026(8) 0.0120(9) 0.0004(8)
C35 0.0135(8) 0.0184(8) 0.0191(9) 0.0024(7) 0.0041(7) 0.0009(6)
C36 0.0316(11) 0.0275(10) 0.0224(10) 0.0018(8) 0.0101(9) -0.0016(8)
C37 0.0379(12) 0.0304(11) 0.0335(12) 0.0123(9) 0.0159(10) 0.0010(9)
C38 0.0391(12) 0.0197(10) 0.0491(14) 0.0084(9) 0.0217(11) 0.0012(9)
C39 0.0470(13) 0.0201(10) 0.0418(13) -0.0048(9) 0.0219(11) -0.0035(9)
C40 0.0294(10) 0.0205(9) 0.0241(10) -0.0013(7) 0.0125(8) -0.0004(7)
C41 0.0156(8) 0.0220(9) 0.0159(8) 0.0030(7) 0.0014(7) -0.0020(7)
C42 0.0238(10) 0.0354(11) 0.0176(9) -0.0040(8) 0.0053(8) -0.0029(8)
C43 0.0294(11) 0.0471(13) 0.0164(10) -0.0044(9) 0.0010(8) -0.0095(9)
C44 0.0228(10) 0.0413(12) 0.0255(11) 0.0093(9) -0.0036(8) -0.0056(9)
C45 0.0210(9) 0.0271(10) 0.0308(11) 0.0059(8) 0.0016(8) 0.0023(8)
C46 0.0215(9) 0.0194(9) 0.0235(10) 0.0016(7) 0.0036(8) -0.0004(7)

loop_
_atom_type_symbol
_atom_type_description
_atom_type_scat_dispersion_real
_atom_type_scat_dispersion_imag
_atom_type_scat_source
C C 0.0033 0.0016 'International Tables Vol C Tables 4.2.6.8 and 6.1.1.4'
H H 0.0000 0.0000 'International Tables Vol C Tables 4.2.6.8 and 6.1.1.4'
N N 0.0061 0.0033 'International Tables Vol C Tables 4.2.6.8 and 6.1.1.4'
P P 0.1023 0.0942 'International Tables Vol C Tables 4.2.6.8 and 6.1.1.4'
Ni Ni 0.3393 1.1124 'International Tables Vol C Tables 4.2.6.8 and 6.1.1.4'

loop_
_geom_angle_atom_site_label_1
_geom_angle_atom_site_label_2
_geom_angle_atom_site_label_3
_geom_angle
C23 Ni1 N1 163.51(7)
C23 Ni1 N2 94.36(7)
N1 Ni1 N2 82.89(6)
C23 Ni1 P1 85.28(5)
N1 Ni1 P1 104.91(5)
N2 Ni1 P1 151.37(5)
C29 P1 C35 104.77(8)
C29 P1 C41 107.36(8)
C35 P1 C41 98.25(8)
C29 P1 Ni1 116.53(6)
C35 P1 Ni1 109.04(6)
C41 P1 Ni1 118.51(6)
C5 N1 C2 106.32(14)
C5 N1 Ni1 143.17(12)
C2 N1 Ni1 110.09(11)
C6 N2 C15 118.96(15)
C6 N2 Ni1 110.62(12)
C15 N2 Ni1 128.72(11)
N1 C2 C3 110.45(15)
N1 C2 C6 115.25(15)
C3 C2 C6 133.85(17)
C4 C3 C2 105.90(16)
C4 C3 H3 127.1
C2 C3 H3 127.1
C3 C4 C5 107.32(16)
C3 C4 H4 126.3
C5 C4 H4 126.3
N1 C5 C4 109.97(15)
N1 C5 C7 123.70(15)
C4 C5 C7 125.72(16)
N2 C6 C2 117.81(16)
N2 C6 H6 121.1
C2 C6 H6 121.1
C8 C7 C12 118.78(17)
C8 C7 C5 120.55(16)
C12 C7 C5 120.55(16)
C9 C8 C7 121.18(18)
C9 C8 H8 119.4
C7 C8 H8 119.4
C10 C9 C8 118.79(19)
C10 C9 C13 120.32(19)
C8 C9 C13 120.9(2)
C9 C10 C11 121.59(18)
C9 C10 H10 119.2
C11 C10 H10 119.2
C10 C11 C12 118.79(19)
C10 C11 C14 120.24(19)
C12 C11 C14 120.97(19)
C11 C12 C7 120.84(18)
C11 C12 H12 119.6
C7 C12 H12 119.6
C9 C13 H13A 109.5
C9 C13 H13B 109.5
H13A C13 H13B 109.5
C9 C13 H13C 109.5
H13A C13 H13C 109.5
H13B C13 H13C 109.5
C11 C14 H14A 109.5
C11 C14 H14B 109.5
H14A C14 H14B 109.5
C11 C14 H14C 109.5
H14A C14 H14C 109.5
H14B C14 H14C 109.5
C20 C15 C16 121.15(17)
C20 C15 N2 118.13(16)
C16 C15 N2 120.64(16)
C17 C16 C15 117.84(18)
C17 C16 C21 118.91(18)
C15 C16 C21 123.25(17)
C18 C17 C16 121.57(19)
C18 C17 H17 119.2
C16 C17 H17 119.2
C17 C18 C19 120.00(19)
C17 C18 H18 120.0
C19 C18 H18 120.0
C18 C19 C20 120.64(19)
C18 C19 H19 119.7
C20 C19 H19 119.7
C19 C20 C15 118.75(18)
C19 C20 C22 120.31(18)
C15 C20 C22 120.93(17)
C16 C21 H21A 109.5
C16 C21 H21B 109.5
H21A C21 H21B 109.5
C16 C21 H21C 109.5
H21A C21 H21C 109.5
H21B C21 H21C 109.5
C20 C22 H22A 109.5
C20 C22 H22B 109.5
H22A C22 H22B 109.5
C20 C22 H22C 109.5
H22A C22 H22C 109.5
H22B C22 H22C 109.5
C28 C23 C24 117.59(17)
C28 C23 Ni1 111.37(13)
C24 C23 Ni1 130.61(14)
C25 C24 C23 120.81(19)
C25 C24 H24 119.6
C23 C24 H24 119.6
C26 C25 C24 120.6(2)
C26 C25 H25 119.7
C24 C25 H25 119.7
C25 C26 C27 119.63(19)
C25 C26 H26 120.2
C27 C26 H26 120.2
C26 C27 C28 120.2(2)
C26 C27 H27 119.9
C28 C27 H27 119.9
C27 C28 C23 121.22(19)
C27 C28 H28 119.4
C23 C28 H28 119.4
C34 C29 C30 118.98(17)
C34 C29 P1 119.93(14)
C30 C29 P1 119.82(14)
C31 C30 C29 120.34(19)
C31 C30 H30 119.8
C29 C30 H30 119.8
C32 C31 C30 120.2(2)
C32 C31 H31 119.9
C30 C31 H31 119.9
C33 C32 C31 119.98(19)
C33 C32 H32 120.0
C31 C32 H32 120.0
C32 C33 C34 120.5(2)
C32 C33 H33 119.8
C34 C33 H33 119.8
C33 C34 C29 120.1(2)
C33 C34 H34 120.0
C29 C34 H34 120.0
C40 C35 C36 118.76(17)
C40 C35 P1 119.69(14)
C36 C35 P1 121.36(14)
C37 C36 C35 120.31(19)
C37 C36 H36 119.8
C35 C36 H36 119.8
C38 C37 C36 120.2(2)
C38 C37 H37 119.9
C36 C37 H37 119.9
C39 C38 C37 119.98(19)
C39 C38 H38 120.0
C37 C38 H38 120.0
C38 C39 C40 120.2(2)
C38 C39 H39 119.9
C40 C39 H39 119.9
C39 C40 C35 120.59(19)
C39 C40 H40 119.7
C35 C40 H40 119.7
C42 C41 C46 119.37(17)
C42 C41 P1 124.51(15)
C46 C41 P1 116.02(14)
C41 C42 C43 119.94(19)
C41 C42 H42 120.0
C43 C42 H42 120.0
C44 C43 C42 120.3(2)
C44 C43 H43 119.8
C42 C43 H43 119.8
C43 C44 C45 119.75(19)
C43 C44 H44 120.1
C45 C44 H44 120.1
C46 C45 C44 120.5(2)
C46 C45 H45 119.7
C44 C45 H45 119.7
C45 C46 C41 120.10(19)
C45 C46 H46 120.0
C41 C46 H46 120.0

loop_
_geom_bond_atom_site_label_1
_geom_bond_atom_site_label_2
_geom_bond_distance
Ni1 C23 1.8988(17)
Ni1 N1 1.9494(14)
Ni1 N2 1.9864(15)
Ni1 P1 2.1660(5)
P1 C29 1.8215(18)
P1 C35 1.8272(18)
P1 C41 1.8348(18)
N1 C5 1.358(2)
N1 C2 1.382(2)
N2 C6 1.307(2)
N2 C15 1.431(2)
C2 C3 1.399(2)
C2 C6 1.404(2)
C3 C4 1.391(3)
C3 H3 0.9500
C4 C5 1.405(2)
C4 H4 0.9500
C5 C7 1.469(2)
C6 H6 0.9500
C7 C8 1.395(3)
C7 C12 1.397(3)
C8 C9 1.390(3)
C8 H8 0.9500
C9 C10 1.386(3)
C9 C13 1.510(3)
C10 C11 1.390(3)
C10 H10 0.9500
C11 C12 1.395(3)
C11 C14 1.509(3)
C12 H12 0.9500
C13 H13A 0.9800
C13 H13B 0.9800
C13 H13C 0.9800
C14 H14A 0.9800
C14 H14B 0.9800
C14 H14C 0.9800
C15 C20 1.401(3)
C15 C16 1.400(3)
C16 C17 1.397(3)
C16 C21 1.509(3)
C17 C18 1.370(3)
C17 H17 0.9500
C18 C19 1.385(3)
C18 H18 0.9500
C19 C20 1.388(3)
C19 H19 0.9500
C20 C22 1.505(3)
C21 H21A 0.9800
C21 H21B 0.9800
C21 H21C 0.9800
C22 H22A 0.9800
C22 H22B 0.9800
C22 H22C 0.9800
C23 C28 1.395(3)
C23 C24 1.396(3)
C24 C25 1.393(3)
C24 H24 0.9500
C25 C26 1.374(4)
C25 H25 0.9500
C26 C27 1.377(3)
C26 H26 0.9500
C27 C28 1.391(3)
C27 H27 0.9500
C28 H28 0.9500
C29 C34 1.390(3)
C29 C30 1.392(3)
C30 C31 1.388(3)
C30 H30 0.9500
C31 C32 1.375(3)
C31 H31 0.9500
C32 C33 1.376(3)
C32 H32 0.9500
C33 C34 1.389(3)
C33 H33 0.9500
C34 H34 0.9500
C35 C40 1.385(3)
C35 C36 1.395(3)
C36 C37 1.385(3)
C36 H36 0.9500
C37 C38 1.381(3)
C37 H37 0.9500
C38 C39 1.373(3)
C38 H38 0.9500
C39 C40 1.387(3)
C39 H39 0.9500
C40 H40 0.9500
C41 C42 1.387(3)
C41 C46 1.397(3)
C42 C43 1.395(3)
C42 H42 0.9500
C43 C44 1.379(3)
C43 H43 0.9500
C44 C45 1.383(3)
C44 H44 0.9500
C45 C46 1.381(3)
C45 H45 0.9500
C46 H46 0.9500

loop_
_geom_torsion_atom_site_label_1
_geom_torsion_atom_site_label_2
_geom_torsion_atom_site_label_3
_geom_torsion_atom_site_label_4
_geom_torsion
C5 N1 C2 C3 1.9(2)
Ni1 N1 C2 C3 -172.48(12)
C5 N1 C2 C6 -171.48(15)
Ni1 N1 C2 C6 14.17(19)
N1 C2 C3 C4 -0.9(2)
C6 C2 C3 C4 170.7(2)
C2 C3 C4 C5 -0.4(2)
C2 N1 C5 C4 -2.1(2)
Ni1 N1 C5 C4 169.04(16)
C2 N1 C5 C7 169.43(16)
Ni1 N1 C5 C7 -19.4(3)
C3 C4 C5 N1 1.6(2)
C3 C4 C5 C7 -169.75(17)
C15 N2 C6 C2 -178.21(16)
Ni1 N2 C6 C2 -11.8(2)
N1 C2 C6 N2 -1.5(2)
C3 C2 C6 N2 -172.9(2)
N1 C5 C7 C8 150.33(17)
C4 C5 C7 C8 -39.5(3)
N1 C5 C7 C12 -33.8(3)
C4 C5 C7 C12 136.38(19)
C12 C7 C8 C9 1.3(3)
C5 C7 C8 C9 177.23(17)
C7 C8 C9 C10 -2.0(3)
C7 C8 C9 C13 176.13(19)
C8 C9 C10 C11 0.9(3)
C13 C9 C10 C11 -177.2(2)
C9 C10 C11 C12 0.9(3)
C9 C10 C11 C14 -178.84(19)
C10 C11 C12 C7 -1.6(3)
C14 C11 C12 C7 178.07(18)
C8 C7 C12 C11 0.6(3)
C5 C7 C12 C11 -175.36(17)
C6 N2 C15 C20 -116.30(19)
Ni1 N2 C15 C20 80.1(2)
C6 N2 C15 C16 67.0(2)
Ni1 N2 C15 C16 -96.62(19)
C20 C15 C16 C17 -2.5(3)
N2 C15 C16 C17 174.06(17)
C20 C15 C16 C21 177.26(18)
N2 C15 C16 C21 -6.2(3)
C15 C16 C17 C18 0.9(3)
C21 C16 C17 C18 -178.9(2)
C16 C17 C18 C19 0.9(3)
C17 C18 C19 C20 -1.0(3)
C18 C19 C20 C15 -0.6(3)
C18 C19 C20 C22 178.1(2)
C16 C15 C20 C19 2.4(3)
N2 C15 C20 C19 -174.27(17)
C16 C15 C20 C22 -176.30(18)
N2 C15 C20 C22 7.0(3)
N1 Ni1 C23 C28 -36.1(3)
N2 Ni1 C23 C28 -115.71(14)
P1 Ni1 C23 C28 93.01(13)
N1 Ni1 C23 C24 136.1(2)
N2 Ni1 C23 C24 56.43(18)
P1 Ni1 C23 C24 -94.85(17)
C28 C23 C24 C25 1.2(3)
Ni1 C23 C24 C25 -170.51(15)
C23 C24 C25 C26 -0.4(3)
C24 C25 C26 C27 -0.2(3)
C25 C26 C27 C28 0.0(3)
C26 C27 C28 C23 0.9(3)
C24 C23 C28 C27 -1.5(3)
Ni1 C23 C28 C27 171.78(15)
C35 P1 C29 C34 164.58(15)
C41 P1 C29 C34 60.82(17)
Ni1 P1 C29 C34 -74.84(16)
C35 P1 C29 C30 -28.41(17)
C41 P1 C29 C30 -132.18(15)
Ni1 P1 C29 C30 92.17(15)
C34 C29 C30 C31 1.5(3)
P1 C29 C30 C31 -165.66(15)
C29 C30 C31 C32 -0.4(3)
C30 C31 C32 C33 -1.1(3)
C31 C32 C33 C34 1.4(3)
C32 C33 C34 C29 -0.4(3)
C30 C29 C34 C33 -1.1(3)
P1 C29 C34 C33 166.02(16)
C29 P1 C35 C40 131.32(15)
C41 P1 C35 C40 -118.19(16)
Ni1 P1 C35 C40 5.89(16)
C29 P1 C35 C36 -53.69(17)
C41 P1 C35 C36 56.80(17)
Ni1 P1 C35 C36 -179.12(14)
C40 C35 C36 C37 0.5(3)
P1 C35 C36 C37 -174.52(16)
C35 C36 C37 C38 0.2(3)
C36 C37 C38 C39 -0.8(3)
C37 C38 C39 C40 0.8(3)
C38 C39 C40 C35 -0.1(3)
C36 C35 C40 C39 -0.5(3)
P1 C35 C40 C39 174.58(16)
C29 P1 C41 C42 0.53(19)
C35 P1 C41 C42 -107.85(17)
Ni1 P1 C41 C42 135.15(15)
C29 P1 C41 C46 176.82(14)
C35 P1 C41 C46 68.44(15)
Ni1 P1 C41 C46 -48.55(16)
C46 C41 C42 C43 0.9(3)
P1 C41 C42 C43 177.05(16)
C41 C42 C43 C44 -0.7(3)
C42 C43 C44 C45 -0.1(3)
C43 C44 C45 C46 0.8(3)
C44 C45 C46 C41 -0.6(3)
C42 C41 C46 C45 -0.3(3)
P1 C41 C46 C45 -176.76(15)
